data_7201104
loop_
_publ_author_name
'Alvarado, Luigi'
'Brewer, Cynthia'
'Brewer, Greg'
'Butcher, Ray J.'
'Straka, Alison'
'Viragh, Carol'

_publ_section_title
;
 Supramolecular assemblies prepared from an iron(II) tripodal complex,
 tetrafluoroborate, and alkali metal cations. The effect of cation size
 on coordination number, anion disorder and hydrogen bonding
;
_journal_issue 11
_journal_name_full CrystEngComm
_journal_page_first 2297
_journal_paper_doi 10.1039/b905061b
_journal_volume 11
_journal_year 2009
_chemical_formula_moiety
;
C18 H24 Fe N10, B3 F12 K'
;
_chemical_formula_sum 'C18 H24 B3 F12 Fe K N10'
_chemical_formula_weight 735.85
_chemical_name_systematic
;
?
;
_space_group_IT_number 147
_symmetry_cell_setting hexagonal
_symmetry_space_group_name_Hall '-P 3'
_symmetry_space_group_name_H-M 'P -3'
_atom_sites_solution_hydrogens geom
_atom_sites_solution_primary direct
_atom_sites_solution_secondary difmap
_audit_creation_method SHELXL-97
_cell_angle_alpha 90.00
_cell_angle_beta 90.00
_cell_angle_gamma 120.00
_cell_formula_units_Z 2
_cell_length_a 13.2465(4)
_cell_length_b 13.2465(4)
_cell_length_c 9.1812(3)
_cell_measurement_reflns_used 2114
_cell_measurement_temperature 203(2)
_cell_measurement_theta_max 32.4624
_cell_measurement_theta_min 4.6814
_cell_volume 1395.19(8)
_computing_cell_refinement
;
CrysAlisPro, Oxford Diffraction Ltd.,
Version 1.171.33.34d (release 27-02-2009 CrysAlis171 .NET)
(compiled Feb 27 2009,15:38:38)
;
_computing_data_collection
;
CrysAlisPro, Oxford Diffraction Ltd.,
Version 1.171.33.34d (release 27-02-2009 CrysAlis171 .NET)
(compiled Feb 27 2009,15:38:38)
;
_computing_data_reduction
;
CrysAlisPro, Oxford Diffraction Ltd.,
Version 1.171.33.34d (release 27-02-2009 CrysAlis171 .NET)
(compiled Feb 27 2009,15:38:38)
;
_computing_molecular_graphics WinGX
_computing_publication_material WinGX
_computing_structure_refinement 'SHELXL-97 (Sheldrick, 1997)'
_computing_structure_solution 'SHELXS-97 (Sheldrick, 1990)'
_diffrn_ambient_temperature 203(2)
_diffrn_detector_area_resol_mean 10.5081
_diffrn_measured_fraction_theta_full 0.949
_diffrn_measured_fraction_theta_max 0.855
_diffrn_measurement_device_type 'Oxford Diffraction Gemini R'
_diffrn_measurement_method '\w scans'
_diffrn_radiation_monochromator graphite
_diffrn_radiation_source 'fine-focus sealed tube'
_diffrn_radiation_type MoK\a
_diffrn_radiation_wavelength 0.71073
_diffrn_reflns_av_R_equivalents 0.0000
_diffrn_reflns_av_sigmaI/netI 0.1190
_diffrn_reflns_limit_h_max 9
_diffrn_reflns_limit_h_min -19
_diffrn_reflns_limit_k_max 20
_diffrn_reflns_limit_k_min 0
_diffrn_reflns_limit_l_max 13
_diffrn_reflns_limit_l_min 0
_diffrn_reflns_number 2894
_diffrn_reflns_theta_full 25.00
_diffrn_reflns_theta_max 32.51
_diffrn_reflns_theta_min 4.70
_diffrn_standards_decay_% <2%
_diffrn_standards_interval_count 50
_diffrn_standards_number 2
_exptl_absorpt_coefficient_mu 0.802
_exptl_absorpt_correction_T_max 1.00000
_exptl_absorpt_correction_T_min 0.93963
_exptl_absorpt_correction_type multi-scan
_exptl_absorpt_process_details
;
CrysAlisPro, Oxford Diffraction Ltd.,
Version 1.171.33.34d (release 27-02-2009 CrysAlis171 .NET)
(compiled Feb 27 2009,15:38:38)
Empirical absorption correction using spherical harmonics,
implemented in SCALE3 ABSPACK scaling algorithm.
;
_exptl_crystal_colour 'dark green'
_exptl_crystal_density_diffrn 1.752
_exptl_crystal_density_method 'not measured'
_exptl_crystal_description 'hexagonal plate'
_exptl_crystal_F_000 740
_exptl_crystal_size_max 0.55
_exptl_crystal_size_mid 0.42
_exptl_crystal_size_min 0.35
_refine_diff_density_max 0.756
_refine_diff_density_min -0.348
_refine_diff_density_rms 0.058
_refine_ls_extinction_method none
_refine_ls_goodness_of_fit_ref 0.849
_refine_ls_hydrogen_treatment constr
_refine_ls_matrix_type full
_refine_ls_number_parameters 137
_refine_ls_number_reflns 2894
_refine_ls_number_restraints 0
_refine_ls_restrained_S_all 0.849
_refine_ls_R_factor_all 0.0686
_refine_ls_R_factor_gt 0.0330
_refine_ls_shift/su_max 0.001
_refine_ls_shift/su_mean 0.000
_refine_ls_structure_factor_coef Fsqd
_refine_ls_weighting_details 'calc w=1/[\s^2^(Fo^2^)+(0.0320P)^2^] where P=(Fo^2^+2Fc^2^)/3'
_refine_ls_weighting_scheme calc
_refine_ls_wR_factor_gt 0.0656
_refine_ls_wR_factor_ref 0.0703
_reflns_number_gt 1560
_reflns_number_total 2894
_reflns_threshold_expression I>2\s(I)
_cod_data_source_file b905061b.txt
_cod_data_source_block ams14d
_cod_database_code 7201104

loop_
_symmetry_equiv_pos_as_xyz
'x, y, z'
'-y, x-y, z'
'-x+y, -x, z'
'-x, -y, -z'
'y, -x+y, -z'
'x-y, x, -z'

loop_
_atom_site_label
_atom_site_type_symbol
_atom_site_fract_x
_atom_site_fract_y
_atom_site_fract_z
_atom_site_U_iso_or_equiv
_atom_site_adp_type
_atom_site_occupancy
_atom_site_symmetry_multiplicity
_atom_site_calc_flag
_atom_site_refinement_flags
_atom_site_disorder_assembly
_atom_site_disorder_group
Fe Fe 0.6667 0.3333 0.63584(4) 0.01869(11) Uani 1 3 d S . .
N N 0.6667 0.3333 0.2685(2) 0.0346(6) Uani 1 3 d S . .
N1 N 0.68251(12) 0.46973(11) 0.52978(13) 0.0240(3) Uani 1 1 d . . .
N2 N 0.78811(11) 0.45640(11) 0.75462(13) 0.0214(3) Uani 1 1 d . . .
N3 N 0.88978(13) 0.64259(13) 0.80557(15) 0.0355(4) Uani 1 1 d . . .
H3B H 0.9176 0.7167 0.8001 0.043 Uiso 1 1 calc R . .
C1 C 0.66153(18) 0.43845(17) 0.26343(17) 0.0399(5) Uani 1 1 d . . .
H1A H 0.6122 0.4334 0.1824 0.048 Uiso 1 1 calc R . .
H1B H 0.7392 0.5028 0.2438 0.048 Uiso 1 1 calc R . .
C2 C 0.61554(16) 0.46661(16) 0.40146(16) 0.0335(4) Uani 1 1 d . . .
H2A H 0.6201 0.5416 0.3901 0.040 Uiso 1 1 calc R . .
H2B H 0.5343 0.4081 0.4153 0.040 Uiso 1 1 calc R . .
C3 C 0.75193(15) 0.56931(15) 0.58789(16) 0.0289(4) Uani 1 1 d . . .
H3A H 0.7620 0.6393 0.5517 0.035 Uiso 1 1 calc R . .
C4 C 0.81238(14) 0.56222(13) 0.71388(17) 0.0257(4) Uani 1 1 d . . .
C5 C 0.85344(15) 0.47096(15) 0.87608(17) 0.0299(4) Uani 1 1 d . . .
H5A H 0.8547 0.4115 0.9284 0.036 Uiso 1 1 calc R . .
C6 C 0.91616(17) 0.58607(16) 0.90815(19) 0.0387(5) Uani 1 1 d . . .
H6A H 0.9675 0.6198 0.9857 0.046 Uiso 1 1 calc R . .
K1 K 1.0000 1.0000 1.0000 0.0287(2) Uani 1 6 d S . .
K2 K 1.0000 1.0000 0.5000 0.0320(2) Uani 1 6 d S . .
F1 F 0.76774(9) 0.89910(9) 0.88312(11) 0.0446(3) Uani 1 1 d . . .
F2 F 0.76912(10) 0.91005(10) 0.63813(11) 0.0521(3) Uani 1 1 d . . .
F3 F 0.88130(9) 0.85192(9) 0.75142(12) 0.0454(3) Uani 1 1 d . . .
F4 F 0.68471(9) 0.73255(9) 0.74956(13) 0.0534(3) Uani 1 1 d . . .
B B 0.77325(18) 0.84672(18) 0.7553(2) 0.0303(5) Uani 1 1 d . . .

loop_
_atom_site_aniso_label
_atom_site_aniso_U_11
_atom_site_aniso_U_22
_atom_site_aniso_U_33
_atom_site_aniso_U_23
_atom_site_aniso_U_13
_atom_site_aniso_U_12
Fe 0.01975(15) 0.01975(15) 0.01655(17) 0.000 0.000 0.00988(7)
N 0.0365(10) 0.0365(10) 0.0310(13) 0.000 0.000 0.0182(5)
N1 0.0285(8) 0.0272(8) 0.0189(6) 0.0033(6) 0.0022(5) 0.0159(7)
N2 0.0213(7) 0.0224(7) 0.0199(6) -0.0007(5) 0.0003(5) 0.0104(6)
N3 0.0363(9) 0.0209(8) 0.0419(8) -0.0085(7) -0.0045(7) 0.0088(7)
C1 0.0509(12) 0.0470(12) 0.0212(8) 0.0065(8) -0.0035(8) 0.0240(10)
C2 0.0429(11) 0.0366(11) 0.0260(8) 0.0057(7) -0.0052(7) 0.0236(10)
C3 0.0376(11) 0.0228(9) 0.0267(8) 0.0063(7) 0.0061(7) 0.0153(9)
C4 0.0257(9) 0.0194(9) 0.0285(8) -0.0024(7) 0.0014(7) 0.0087(8)
C5 0.0323(10) 0.0304(10) 0.0268(8) -0.0041(7) -0.0072(7) 0.0156(9)
C6 0.0365(11) 0.0398(12) 0.0363(9) -0.0145(8) -0.0131(8) 0.0164(10)
K1 0.0307(3) 0.0307(3) 0.0248(4) 0.000 0.000 0.01533(16)
K2 0.0346(3) 0.0346(3) 0.0270(4) 0.000 0.000 0.01728(17)
F1 0.0562(7) 0.0410(7) 0.0374(6) -0.0027(5) 0.0055(5) 0.0248(6)
F2 0.0543(8) 0.0633(8) 0.0391(6) 0.0025(6) -0.0149(5) 0.0298(7)
F3 0.0321(6) 0.0433(7) 0.0655(7) 0.0009(6) 0.0010(5) 0.0224(5)
F4 0.0369(7) 0.0361(7) 0.0721(8) -0.0141(6) 0.0078(6) 0.0070(6)
B 0.0304(12) 0.0301(12) 0.0300(10) -0.0012(8) -0.0013(8) 0.0147(10)

loop_
_atom_type_symbol
_atom_type_description
_atom_type_scat_dispersion_real
_atom_type_scat_dispersion_imag
_atom_type_scat_source
C C 0.0033 0.0016 'International Tables Vol C Tables 4.2.6.8 and 6.1.1.4'
H H 0.0000 0.0000 'International Tables Vol C Tables 4.2.6.8 and 6.1.1.4'
B B 0.0013 0.0007 'International Tables Vol C Tables 4.2.6.8 and 6.1.1.4'
N N 0.0061 0.0033 'International Tables Vol C Tables 4.2.6.8 and 6.1.1.4'
F F 0.0171 0.0103 'International Tables Vol C Tables 4.2.6.8 and 6.1.1.4'
K K 0.2009 0.2494 'International Tables Vol C Tables 4.2.6.8 and 6.1.1.4'
Fe Fe 0.3463 0.8444 'International Tables Vol C Tables 4.2.6.8 and 6.1.1.4'

loop_
_geom_angle_atom_site_label_1
_geom_angle_atom_site_label_2
_geom_angle_atom_site_label_3
_geom_angle
_geom_angle_site_symmetry_1
_geom_angle_site_symmetry_3
_geom_angle_publ_flag
N2 Fe N2 91.84(5) 3_665 . ?
N2 Fe N2 91.84(5) 3_665 2_655 ?
N2 Fe N2 91.84(5) . 2_655 ?
N2 Fe N1 81.07(5) 3_665 3_665 ?
N2 Fe N1 89.52(5) . 3_665 ?
N2 Fe N1 172.82(5) 2_655 3_665 ?
N2 Fe N1 89.52(5) 3_665 2_655 ?
N2 Fe N1 172.82(5) . 2_655 ?
N2 Fe N1 81.07(5) 2_655 2_655 ?
N1 Fe N1 97.65(5) 3_665 2_655 ?
N2 Fe N1 172.82(5) 3_665 . ?
N2 Fe N1 81.07(5) . . ?
N2 Fe N1 89.52(5) 2_655 . ?
N1 Fe N1 97.65(5) 3_665 . ?
N1 Fe N1 97.65(5) 2_655 . ?
N2 Fe N 123.95(4) 3_665 . ?
N2 Fe N 123.95(4) . . ?
N2 Fe N 123.95(4) 2_655 . ?
N1 Fe N 60.36(4) 3_665 . ?
N1 Fe N 60.36(4) 2_655 . ?
N1 Fe N 60.36(4) . . ?
C1 N C1 119.894(13) 3_665 2_655 ?
C1 N C1 119.894(13) 3_665 . ?
C1 N C1 119.894(13) 2_655 . ?
C1 N Fe 91.88(11) 3_665 . ?
C1 N Fe 91.88(11) 2_655 . ?
C1 N Fe 91.88(11) . . ?
C3 N1 C2 118.37(14) . . ?
C3 N1 Fe 115.41(11) . . ?
C2 N1 Fe 125.97(11) . . ?
C4 N2 C5 106.24(13) . . ?
C4 N2 Fe 112.84(10) . . ?
C5 N2 Fe 140.70(11) . . ?
C4 N3 C6 107.69(14) . . ?
C4 N3 H3B 126.2 . . ?
C6 N3 H3B 126.2 . . ?
N C1 C2 115.41(16) . . ?
N C1 H1A 108.4 . . ?
C2 C1 H1A 108.4 . . ?
N C1 H1B 108.4 . . ?
C2 C1 H1B 108.4 . . ?
H1A C1 H1B 107.5 . . ?
N1 C2 C1 111.34(14) . . ?
N1 C2 H2A 109.4 . . ?
C1 C2 H2A 109.4 . . ?
N1 C2 H2B 109.4 . . ?
C1 C2 H2B 109.4 . . ?
H2A C2 H2B 108.0 . . ?
N1 C3 C4 113.75(15) . . ?
N1 C3 H3A 123.1 . . ?
C4 C3 H3A 123.1 . . ?
N2 C4 N3 110.30(14) . . ?
N2 C4 C3 116.61(14) . . ?
N3 C4 C3 133.07(15) . . ?
C6 C5 N2 108.99(16) . . ?
C6 C5 H5A 125.5 . . ?
N2 C5 H5A 125.5 . . ?
N3 C6 C5 106.78(15) . . ?
N3 C6 H6A 126.6 . . ?
C5 C6 H6A 126.6 . . ?
F1 K1 F1 180.0 4_777 . ?
F1 K1 F1 106.96(2) 4_777 6_657 ?
F1 K1 F1 73.04(2) . 6_657 ?
F1 K1 F1 73.04(2) 4_777 2_765 ?
F1 K1 F1 106.96(2) . 2_765 ?
F1 K1 F1 73.04(2) 6_657 2_765 ?
F1 K1 F1 73.04(2) 4_777 3_675 ?
F1 K1 F1 106.96(2) . 3_675 ?
F1 K1 F1 180.0 6_657 3_675 ?
F1 K1 F1 106.96(2) 2_765 3_675 ?
F1 K1 F1 106.96(2) 4_777 5_567 ?
F1 K1 F1 73.04(2) . 5_567 ?
F1 K1 F1 106.96(2) 6_657 5_567 ?
F1 K1 F1 180.0 2_765 5_567 ?
F1 K1 F1 73.04(2) 3_675 5_567 ?
F1 K1 F3 134.26(3) 4_777 . ?
F1 K1 F3 45.74(3) . . ?
F1 K1 F3 74.78(3) 6_657 . ?
F1 K1 F3 63.73(3) 2_765 . ?
F1 K1 F3 105.22(3) 3_675 . ?
F1 K1 F3 116.27(3) 5_567 . ?
F1 K1 F3 45.74(3) 4_777 4_777 ?
F1 K1 F3 134.26(3) . 4_777 ?
F1 K1 F3 105.22(3) 6_657 4_777 ?
F1 K1 F3 116.27(3) 2_765 4_777 ?
F1 K1 F3 74.78(3) 3_675 4_777 ?
F1 K1 F3 63.73(3) 5_567 4_777 ?
F3 K1 F3 180.0 . 4_777 ?
F1 K1 F3 63.73(3) 4_777 6_657 ?
F1 K1 F3 116.27(3) . 6_657 ?
F1 K1 F3 45.74(3) 6_657 6_657 ?
F1 K1 F3 74.78(3) 2_765 6_657 ?
F1 K1 F3 134.26(3) 3_675 6_657 ?
F1 K1 F3 105.22(3) 5_567 6_657 ?
F3 K1 F3 115.17(3) . 6_657 ?
F3 K1 F3 64.83(3) 4_777 6_657 ?
F1 K1 F3 74.78(3) 4_777 2_765 ?
F1 K1 F3 105.22(3) . 2_765 ?
F1 K1 F3 116.27(3) 6_657 2_765 ?
F1 K1 F3 45.74(3) 2_765 2_765 ?
F1 K1 F3 63.73(3) 3_675 2_765 ?
F1 K1 F3 134.26(3) 5_567 2_765 ?
F3 K1 F3 64.83(3) . 2_765 ?
F3 K1 F3 115.17(4) 4_777 2_765 ?
F3 K1 F3 115.17(3) 6_657 2_765 ?
F1 K1 F3 116.27(3) 4_777 3_675 ?
F1 K1 F3 63.73(3) . 3_675 ?
F1 K1 F3 134.26(3) 6_657 3_675 ?
F1 K1 F3 105.22(3) 2_765 3_675 ?
F1 K1 F3 45.74(3) 3_675 3_675 ?
F1 K1 F3 74.78(3) 5_567 3_675 ?
F3 K1 F3 64.83(3) . 3_675 ?
F3 K1 F3 115.17(3) 4_777 3_675 ?
F3 K1 F3 180.0 6_657 3_675 ?
F3 K1 F3 64.83(3) 2_765 3_675 ?
F1 K1 F3 105.22(3) 4_777 5_567 ?
F1 K1 F3 74.78(3) . 5_567 ?
F1 K1 F3 63.73(3) 6_657 5_567 ?
F1 K1 F3 134.26(3) 2_765 5_567 ?
F1 K1 F3 116.27(3) 3_675 5_567 ?
F1 K1 F3 45.74(3) 5_567 5_567 ?
F3 K1 F3 115.17(4) . 5_567 ?
F3 K1 F3 64.83(3) 4_777 5_567 ?
F3 K1 F3 64.83(3) 6_657 5_567 ?
F3 K1 F3 180.0 2_765 5_567 ?
F3 K1 F3 115.17(3) 3_675 5_567 ?
F3 K2 F3 115.67(3) 2_765 6_656 ?
F3 K2 F3 180.0 2_765 5_566 ?
F3 K2 F3 64.33(3) 6_656 5_566 ?
F3 K2 F3 64.33(3) 2_765 3_675 ?
F3 K2 F3 180.0 6_656 3_675 ?
F3 K2 F3 115.67(3) 5_566 3_675 ?
F3 K2 F3 64.33(3) 2_765 . ?
F3 K2 F3 115.67(3) 6_656 . ?
F3 K2 F3 115.67(3) 5_566 . ?
F3 K2 F3 64.33(3) 3_675 . ?
F3 K2 F3 115.67(3) 2_765 4_776 ?
F3 K2 F3 64.33(3) 6_656 4_776 ?
F3 K2 F3 64.33(3) 5_566 4_776 ?
F3 K2 F3 115.67(3) 3_675 4_776 ?
F3 K2 F3 180.00(5) . 4_776 ?
F3 K2 F2 59.30(3) 2_765 3_675 ?
F3 K2 F2 135.19(3) 6_656 3_675 ?
F3 K2 F2 120.70(3) 5_566 3_675 ?
F3 K2 F2 44.81(3) 3_675 3_675 ?
F3 K2 F2 101.82(3) . 3_675 ?
F3 K2 F2 78.18(3) 4_776 3_675 ?
F3 K2 F2 120.70(3) 2_765 6_656 ?
F3 K2 F2 44.81(3) 6_656 6_656 ?
F3 K2 F2 59.30(3) 5_566 6_656 ?
F3 K2 F2 135.19(3) 3_675 6_656 ?
F3 K2 F2 78.18(3) . 6_656 ?
F3 K2 F2 101.82(3) 4_776 6_656 ?
F2 K2 F2 180.0 3_675 6_656 ?
F3 K2 F2 78.18(3) 2_765 4_776 ?
F3 K2 F2 59.30(3) 6_656 4_776 ?
F3 K2 F2 101.82(3) 5_566 4_776 ?
F3 K2 F2 120.70(3) 3_675 4_776 ?
F3 K2 F2 135.19(3) . 4_776 ?
F3 K2 F2 44.81(3) 4_776 4_776 ?
F2 K2 F2 77.06(2) 3_675 4_776 ?
F2 K2 F2 102.94(2) 6_656 4_776 ?
F3 K2 F2 101.82(3) 2_765 . ?
F3 K2 F2 120.70(3) 6_656 . ?
F3 K2 F2 78.18(3) 5_566 . ?
F3 K2 F2 59.30(3) 3_675 . ?
F3 K2 F2 44.81(3) . . ?
F3 K2 F2 135.19(3) 4_776 . ?
F2 K2 F2 102.94(2) 3_675 . ?
F2 K2 F2 77.06(2) 6_656 . ?
F2 K2 F2 180.00(3) 4_776 . ?
F3 K2 F2 44.81(3) 2_765 2_765 ?
F3 K2 F2 78.18(3) 6_656 2_765 ?
F3 K2 F2 135.19(3) 5_566 2_765 ?
F3 K2 F2 101.82(3) 3_675 2_765 ?
F3 K2 F2 59.30(3) . 2_765 ?
F3 K2 F2 120.70(3) 4_776 2_765 ?
F2 K2 F2 102.94(2) 3_675 2_765 ?
F2 K2 F2 77.06(2) 6_656 2_765 ?
F2 K2 F2 77.06(2) 4_776 2_765 ?
F2 K2 F2 102.94(2) . 2_765 ?
F3 K2 F2 135.19(3) 2_765 5_566 ?
F3 K2 F2 101.82(3) 6_656 5_566 ?
F3 K2 F2 44.81(3) 5_566 5_566 ?
F3 K2 F2 78.18(3) 3_675 5_566 ?
F3 K2 F2 120.70(3) . 5_566 ?
F3 K2 F2 59.30(3) 4_776 5_566 ?
F2 K2 F2 77.06(2) 3_675 5_566 ?
F2 K2 F2 102.94(2) 6_656 5_566 ?
F2 K2 F2 102.94(2) 4_776 5_566 ?
F2 K2 F2 77.06(2) . 5_566 ?
F2 K2 F2 180.0 2_765 5_566 ?
B F1 K1 103.70(10) . . ?
B F2 K2 103.39(10) . . ?
B F3 K1 102.01(9) . . ?
B F3 K2 104.30(10) . . ?
K1 F3 K2 103.83(3) . . ?
F4 B F2 111.51(15) . . ?
F4 B F1 110.75(15) . . ?
F2 B F1 109.13(15) . . ?
F4 B F3 110.01(16) . . ?
F2 B F3 107.47(15) . . ?
F1 B F3 107.84(15) . . ?
F4 B K1 132.81(12) . . ?
F2 B K1 115.68(11) . . ?
F1 B K1 53.56(8) . . ?
F3 B K1 54.82(8) . . ?
F4 B K2 128.13(11) . . ?
F2 B K2 54.29(8) . . ?
F1 B K2 121.08(11) . . ?
F3 B K2 53.20(8) . . ?
K1 B K2 81.69(4) . . ?

loop_
_geom_bond_atom_site_label_1
_geom_bond_atom_site_label_2
_geom_bond_distance
_geom_bond_site_symmetry_2
_geom_bond_publ_flag
Fe N2 1.9525(13) 3_665 ?
Fe N2 1.9525(13) . ?
Fe N2 1.9525(13) 2_655 ?
Fe N1 1.9692(13) 3_665 ?
Fe N1 1.9692(13) 2_655 ?
Fe N1 1.9692(13) . ?
Fe N 3.372(2) . ?
N C1 1.4285(19) 3_665 ?
N C1 1.4285(19) 2_655 ?
N C1 1.4285(19) . ?
N1 C3 1.287(2) . ?
N1 C2 1.4629(19) . ?
N2 C4 1.3258(19) . ?
N2 C5 1.365(2) . ?
N3 C4 1.342(2) . ?
N3 C6 1.353(2) . ?
N3 H3B 0.8600 . ?
C1 C2 1.531(2) . ?
C1 H1A 0.9700 . ?
C1 H1B 0.9700 . ?
C2 H2A 0.9700 . ?
C2 H2B 0.9700 . ?
C3 C4 1.436(2) . ?
C3 H3A 0.9300 . ?
C5 C6 1.355(2) . ?
C5 H5A 0.9300 . ?
C6 H6A 0.9300 . ?
K1 F1 2.8795(11) 4_777 ?
K1 F1 2.8795(11) . ?
K1 F1 2.8795(11) 6_657 ?
K1 F1 2.8795(11) 2_765 ?
K1 F1 2.8795(11) 3_675 ?
K1 F1 2.8795(11) 5_567 ?
K1 F3 2.9060(11) . ?
K1 F3 2.9060(11) 4_777 ?
K1 F3 2.9060(11) 6_657 ?
K1 F3 2.9060(11) 2_765 ?
K1 F3 2.9060(11) 3_675 ?
K1 F3 2.9060(11) 5_567 ?
K2 F3 2.9264(11) 2_765 ?
K2 F3 2.9264(11) 6_656 ?
K2 F3 2.9264(11) 5_566 ?
K2 F3 2.9264(11) 3_675 ?
K2 F3 2.9264(11) . ?
K2 F3 2.9264(11) 4_776 ?
K2 F2 2.9560(12) 3_675 ?
K2 F2 2.9560(12) 6_656 ?
K2 F2 2.9560(12) 4_776 ?
K2 F2 2.9560(12) . ?
K2 F2 2.9560(12) 2_765 ?
K2 F2 2.9560(12) 5_566 ?
F1 B 1.384(2) . ?
F2 B 1.382(2) . ?
F3 B 1.399(2) . ?
F4 B 1.375(2) . ?

loop_
_geom_hbond_atom_site_label_D
_geom_hbond_atom_site_label_H
_geom_hbond_atom_site_label_A
_geom_hbond_distance_DH
_geom_hbond_distance_HA
_geom_hbond_distance_DA
_geom_hbond_angle_DHA
_geom_hbond_site_symmetry_A
N3 H3B F3 0.86 2.12 2.8741(18) 145.8 .
N3 H3B F1 0.86 2.38 2.9866(18) 128.4 2_765
N3 H3B F2 0.86 2.58 3.1643(19) 125.8 2_765
C3 H3A F2 0.93 2.33 3.0934(19) 138.9 6_656
C3 H3A F4 0.93 2.67 3.098(2) 108.7 .

loop_
_geom_torsion_atom_site_label_1
_geom_torsion_atom_site_label_2
_geom_torsion_atom_site_label_3
_geom_torsion_atom_site_label_4
_geom_torsion
_geom_torsion_site_symmetry_1
_geom_torsion_site_symmetry_2
_geom_torsion_site_symmetry_3
_geom_torsion_site_symmetry_4
_geom_torsion_publ_flag
N2 Fe N C1 -61.71(9) 3_665 . . 3_665 ?
N2 Fe N C1 58.29(9) . . . 3_665 ?
N2 Fe N C1 178.29(9) 2_655 . . 3_665 ?
N1 Fe N C1 -8.46(9) 3_665 . . 3_665 ?
N1 Fe N C1 -128.46(9) 2_655 . . 3_665 ?
N1 Fe N C1 111.54(9) . . . 3_665 ?
N2 Fe N C1 58.29(9) 3_665 . . 2_655 ?
N2 Fe N C1 178.29(9) . . . 2_655 ?
N2 Fe N C1 -61.71(9) 2_655 . . 2_655 ?
N1 Fe N C1 111.54(9) 3_665 . . 2_655 ?
N1 Fe N C1 -8.46(9) 2_655 . . 2_655 ?
N1 Fe N C1 -128.46(9) . . . 2_655 ?
N2 Fe N C1 178.29(9) 3_665 . . . ?
N2 Fe N C1 -61.71(9) . . . . ?
N2 Fe N C1 58.29(9) 2_655 . . . ?
N1 Fe N C1 -128.46(9) 3_665 . . . ?
N1 Fe N C1 111.54(9) 2_655 . . . ?
N1 Fe N C1 -8.46(9) . . . . ?
N2 Fe N1 C3 -14.3(5) 3_665 . . . ?
N2 Fe N1 C3 -5.23(12) . . . . ?
N2 Fe N1 C3 86.70(12) 2_655 . . . ?
N1 Fe N1 C3 -93.54(14) 3_665 . . . ?
N1 Fe N1 C3 167.63(12) 2_655 . . . ?
N Fe N1 C3 -142.95(13) . . . . ?
N2 Fe N1 C2 171.6(4) 3_665 . . . ?
N2 Fe N1 C2 -179.33(13) . . . . ?
N2 Fe N1 C2 -87.39(13) 2_655 . . . ?
N1 Fe N1 C2 92.37(10) 3_665 . . . ?
N1 Fe N1 C2 -6.47(13) 2_655 . . . ?
N Fe N1 C2 42.95(11) . . . . ?
N2 Fe N2 C4 -176.69(11) 3_665 . . . ?
N2 Fe N2 C4 -84.80(13) 2_655 . . . ?
N1 Fe N2 C4 102.25(11) 3_665 . . . ?
N1 Fe N2 C4 -75.9(5) 2_655 . . . ?
N1 Fe N2 C4 4.43(11) . . . . ?
N Fe N2 C4 49.26(12) . . . . ?
N2 Fe N2 C5 -3.05(17) 3_665 . . . ?
N2 Fe N2 C5 88.85(14) 2_655 . . . ?
N1 Fe N2 C5 -84.10(17) 3_665 . . . ?
N1 Fe N2 C5 97.8(5) 2_655 . . . ?
N1 Fe N2 C5 178.08(17) . . . . ?
N Fe N2 C5 -137.10(15) . . . . ?
C1 N C1 C2 -114.4(2) 3_665 . . . ?
C1 N C1 C2 72.1(3) 2_655 . . . ?
Fe N C1 C2 -21.16(14) . . . . ?
C3 N1 C2 C1 107.94(17) . . . . ?
Fe N1 C2 C1 -78.13(17) . . . . ?
N C1 C2 N1 55.3(2) . . . . ?
C2 N1 C3 C4 179.41(14) . . . . ?
Fe N1 C3 C4 4.84(18) . . . . ?
C5 N2 C4 N3 -0.42(18) . . . . ?
Fe N2 C4 N3 175.40(11) . . . . ?
C5 N2 C4 C3 -179.07(14) . . . . ?
Fe N2 C4 C3 -3.25(18) . . . . ?
C6 N3 C4 N2 0.2(2) . . . . ?
C6 N3 C4 C3 178.57(18) . . . . ?
N1 C3 C4 N2 -1.0(2) . . . . ?
N1 C3 C4 N3 -179.30(17) . . . . ?
C4 N2 C5 C6 0.46(19) . . . . ?
Fe N2 C5 C6 -173.45(14) . . . . ?
C4 N3 C6 C5 0.1(2) . . . . ?
N2 C5 C6 N3 -0.3(2) . . . . ?
F1 K1 F1 B 130(100) 4_777 . . . ?
F1 K1 F1 B -90.28(9) 6_657 . . . ?
F1 K1 F1 B -24.60(10) 2_765 . . . ?
F1 K1 F1 B 89.72(9) 3_675 . . . ?
F1 K1 F1 B 155.40(10) 5_567 . . . ?
F3 K1 F1 B -5.21(10) . . . . ?
F3 K1 F1 B 174.79(10) 4_777 . . . ?
F3 K1 F1 B -105.65(10) 6_657 . . . ?
F3 K1 F1 B 23.09(10) 2_765 . . . ?
F3 K1 F1 B 74.35(10) 3_675 . . . ?
F3 K1 F1 B -156.91(10) 5_567 . . . ?
F3 K2 F2 B -31.93(10) 2_765 . . . ?
F3 K2 F2 B 97.79(10) 6_656 . . . ?
F3 K2 F2 B 148.07(10) 5_566 . . . ?
F3 K2 F2 B -82.21(10) 3_675 . . . ?
F3 K2 F2 B 1.06(9) . . . . ?
F3 K2 F2 B -178.94(9) 4_776 . . . ?
F2 K2 F2 B -92.78(9) 3_675 . . . ?
F2 K2 F2 B 87.22(9) 6_656 . . . ?
F2 K2 F2 B 142.2(3) 4_776 . . . ?
F2 K2 F2 B 13.99(10) 2_765 . . . ?
F2 K2 F2 B -166.01(10) 5_566 . . . ?
F1 K1 F3 B -174.88(9) 4_777 . . . ?
F1 K1 F3 B 5.12(9) . . . . ?
F1 K1 F3 B 86.09(10) 6_657 . . . ?
F1 K1 F3 B 164.39(11) 2_765 . . . ?
F1 K1 F3 B -93.91(10) 3_675 . . . ?
F1 K1 F3 B -15.61(11) 5_567 . . . ?
F3 K1 F3 B -75(100) 4_777 . . . ?
F3 K1 F3 B 108.12(11) 6_657 . . . ?
F3 K1 F3 B -144.52(10) 2_765 . . . ?
F3 K1 F3 B -71.88(11) 3_675 . . . ?
F3 K1 F3 B 35.48(10) 5_567 . . . ?
F1 K1 F3 K2 -66.68(5) 4_777 . . . ?
F1 K1 F3 K2 113.32(5) . . . . ?
F1 K1 F3 K2 -165.71(4) 6_657 . . . ?
F1 K1 F3 K2 -87.41(4) 2_765 . . . ?
F1 K1 F3 K2 14.29(4) 3_675 . . . ?
F1 K1 F3 K2 92.59(4) 5_567 . . . ?
F3 K1 F3 K2 33(100) 4_777 . . . ?
F3 K1 F3 K2 -143.680(8) 6_657 . . . ?
F3 K1 F3 K2 -36.320(8) 2_765 . . . ?
F3 K1 F3 K2 36.320(8) 3_675 . . . ?
F3 K1 F3 K2 143.680(8) 5_567 . . . ?
F3 K2 F3 B 142.69(10) 2_765 . . . ?
F3 K2 F3 B -109.71(11) 6_656 . . . ?
F3 K2 F3 B -37.31(10) 5_566 . . . ?
F3 K2 F3 B 70.29(11) 3_675 . . . ?
F3 K2 F3 B -64(100) 4_776 . . . ?
F2 K2 F3 B 95.49(10) 3_675 . . . ?
F2 K2 F3 B -84.51(10) 6_656 . . . ?
F2 K2 F3 B 178.95(9) 4_776 . . . ?
F2 K2 F3 B -1.05(9) . . . . ?
F2 K2 F3 B -166.36(11) 2_765 . . . ?
F2 K2 F3 B 13.64(11) 5_566 . . . ?
F3 K2 F3 K1 36.203(8) 2_765 . . . ?
F3 K2 F3 K1 143.798(8) 6_656 . . . ?
F3 K2 F3 K1 -143.797(8) 5_566 . . . ?
F3 K2 F3 K1 -36.203(8) 3_675 . . . ?
F3 K2 F3 K1 -171(100) 4_776 . . . ?
F2 K2 F3 K1 -11.00(4) 3_675 . . . ?
F2 K2 F3 K1 169.00(4) 6_656 . . . ?
F2 K2 F3 K1 72.46(5) 4_776 . . . ?
F2 K2 F3 K1 -107.54(5) . . . . ?
F2 K2 F3 K1 87.15(4) 2_765 . . . ?
F2 K2 F3 K1 -92.85(4) 5_566 . . . ?
K2 F2 B F4 -122.28(13) . . . . ?
K2 F2 B F1 115.05(13) . . . . ?
K2 F2 B F3 -1.64(15) . . . . ?
K2 F2 B K1 57.11(10) . . . . ?
K1 F1 B F4 128.58(13) . . . . ?
K1 F1 B F2 -108.30(13) . . . . ?
K1 F1 B F3 8.16(15) . . . . ?
K1 F1 B K2 -49.11(12) . . . . ?
K1 F3 B F4 -128.92(11) . . . . ?
K2 F3 B F4 123.24(12) . . . . ?
K1 F3 B F2 109.50(12) . . . . ?
K2 F3 B F2 1.66(15) . . . . ?
K1 F3 B F1 -8.03(15) . . . . ?
K2 F3 B F1 -115.87(12) . . . . ?
K2 F3 B K1 -107.84(6) . . . . ?
K1 F3 B K2 107.84(6) . . . . ?
F1 K1 B F4 94.80(17) 4_777 . . . ?
F1 K1 B F4 -85.20(17) . . . . ?
F1 K1 B F4 -2.18(15) 6_657 . . . ?
F1 K1 B F4 71.28(16) 2_765 . . . ?
F1 K1 B F4 177.82(15) 3_675 . . . ?
F1 K1 B F4 -108.72(16) 5_567 . . . ?
F3 K1 B F4 85.28(19) . . . . ?
F3 K1 B F4 -94.72(19) 4_777 . . . ?
F3 K1 B F4 1.35(18) 6_657 . . . ?
F3 K1 B F4 117.15(16) 2_765 . . . ?
F3 K1 B F4 -178.65(18) 3_675 . . . ?
F3 K1 B F4 -62.85(16) 5_567 . . . ?
F1 K1 B F2 -84.43(16) 4_777 . . . ?
F1 K1 B F2 95.57(16) . . . . ?
F1 K1 B F2 178.60(13) 6_657 . . . ?
F1 K1 B F2 -107.94(12) 2_765 . . . ?
F1 K1 B F2 -1.40(13) 3_675 . . . ?
F1 K1 B F2 72.06(12) 5_567 . . . ?
F3 K1 B F2 -93.94(15) . . . . ?
F3 K1 B F2 86.06(15) 4_777 . . . ?
F3 K1 B F2 -177.87(11) 6_657 . . . ?
F3 K1 B F2 -62.07(12) 2_765 . . . ?
F3 K1 B F2 2.13(11) 3_675 . . . ?
F3 K1 B F2 117.93(12) 5_567 . . . ?
F1 K1 B F1 180.000(1) 4_777 . . . ?
F1 K1 B F1 83.03(8) 6_657 . . . ?
F1 K1 B F1 156.48(10) 2_765 . . . ?
F1 K1 B F1 -96.97(8) 3_675 . . . ?
F1 K1 B F1 -23.52(10) 5_567 . . . ?
F3 K1 B F1 170.48(17) . . . . ?
F3 K1 B F1 -9.52(17) 4_777 . . . ?
F3 K1 B F1 86.55(10) 6_657 . . . ?
F3 K1 B F1 -157.65(10) 2_765 . . . ?
F3 K1 B F1 -93.45(10) 3_675 . . . ?
F3 K1 B F1 22.35(10) 5_567 . . . ?
F1 K1 B F3 9.52(17) 4_777 . . . ?
F1 K1 B F3 -170.48(17) . . . . ?
F1 K1 B F3 -87.46(10) 6_657 . . . ?
F1 K1 B F3 -14.00(9) 2_765 . . . ?
F1 K1 B F3 92.54(10) 3_675 . . . ?
F1 K1 B F3 166.00(9) 5_567 . . . ?
F3 K1 B F3 180.000(1) 4_777 . . . ?
F3 K1 B F3 -83.93(11) 6_657 . . . ?
F3 K1 B F3 31.87(9) 2_765 . . . ?
F3 K1 B F3 96.07(11) 3_675 . . . ?
F3 K1 B F3 -148.13(9) 5_567 . . . ?
F1 K1 B K2 -40.87(12) 4_777 . . . ?
F1 K1 B K2 139.13(12) . . . . ?
F1 K1 B K2 -137.84(4) 6_657 . . . ?
F1 K1 B K2 -64.38(3) 2_765 . . . ?
F1 K1 B K2 42.16(4) 3_675 . . . ?
F1 K1 B K2 115.62(3) 5_567 . . . ?
F3 K1 B K2 -50.39(8) . . . . ?
F3 K1 B K2 129.61(8) 4_777 . . . ?
F3 K1 B K2 -134.31(3) 6_657 . . . ?
F3 K1 B K2 -18.51(3) 2_765 . . . ?
F3 K1 B K2 45.69(3) 3_675 . . . ?
F3 K1 B K2 161.49(3) 5_567 . . . ?
F3 K2 B F4 -120.89(15) 2_765 . . . ?
F3 K2 B F4 -5.21(17) 6_656 . . . ?
F3 K2 B F4 59.11(15) 5_566 . . . ?
F3 K2 B F4 174.79(17) 3_675 . . . ?
F3 K2 B F4 -87.48(18) . . . . ?
F3 K2 B F4 92.52(18) 4_776 . . . ?
F2 K2 B F4 -177.01(14) 3_675 . . . ?
F2 K2 B F4 2.99(14) 6_656 . . . ?
F2 K2 B F4 -89.44(17) 4_776 . . . ?
F2 K2 B F4 90.56(17) . . . . ?
F2 K2 B F4 -75.65(15) 2_765 . . . ?
F2 K2 B F4 104.35(15) 5_566 . . . ?
F3 K2 B F2 148.54(10) 2_765 . . . ?
F3 K2 B F2 -95.77(10) 6_656 . . . ?
F3 K2 B F2 -31.46(10) 5_566 . . . ?
F3 K2 B F2 84.23(10) 3_675 . . . ?
F3 K2 B F2 -178.05(17) . . . . ?
F3 K2 B F2 1.95(17) 4_776 . . . ?
F2 K2 B F2 92.43(8) 3_675 . . . ?
F2 K2 B F2 -87.57(8) 6_656 . . . ?
F2 K2 B F2 180.0 4_776 . . . ?
F2 K2 B F2 -166.21(10) 2_765 . . . ?
F2 K2 B F2 13.79(10) 5_566 . . . ?
F3 K2 B F1 56.36(13) 2_765 . . . ?
F3 K2 B F1 172.05(11) 6_656 . . . ?
F3 K2 B F1 -123.64(13) 5_566 . . . ?
F3 K2 B F1 -7.95(11) 3_675 . . . ?
F3 K2 B F1 89.77(16) . . . . ?
F3 K2 B F1 -90.23(16) 4_776 . . . ?
F2 K2 B F1 0.25(14) 3_675 . . . ?
F2 K2 B F1 -179.75(14) 6_656 . . . ?
F2 K2 B F1 87.82(17) 4_776 . . . ?
F2 K2 B F1 -92.18(17) . . . . ?
F2 K2 B F1 101.61(13) 2_765 . . . ?
F2 K2 B F1 -78.39(13) 5_566 . . . ?
F3 K2 B F3 -33.41(9) 2_765 . . . ?
F3 K2 B F3 82.28(11) 6_656 . . . ?
F3 K2 B F3 146.59(9) 5_566 . . . ?
F3 K2 B F3 -97.72(11) 3_675 . . . ?
F3 K2 B F3 180.000(1) 4_776 . . . ?
F2 K2 B F3 -89.52(10) 3_675 . . . ?
F2 K2 B F3 90.48(10) 6_656 . . . ?
F2 K2 B F3 -1.95(17) 4_776 . . . ?
F2 K2 B F3 178.05(17) . . . . ?
F2 K2 B F3 11.84(9) 2_765 . . . ?
F2 K2 B F3 -168.16(9) 5_566 . . . ?
F3 K2 B K1 18.43(3) 2_765 . . . ?
F3 K2 B K1 134.12(3) 6_656 . . . ?
F3 K2 B K1 -161.57(3) 5_566 . . . ?
F3 K2 B K1 -45.88(3) 3_675 . . . ?
F3 K2 B K1 51.84(8) . . . . ?
F3 K2 B K1 -128.16(8) 4_776 . . . ?
F2 K2 B K1 -37.68(4) 3_675 . . . ?
F2 K2 B K1 142.32(4) 6_656 . . . ?
F2 K2 B K1 49.89(11) 4_776 . . . ?
F2 K2 B K1 -130.11(11) . . . . ?
F2 K2 B K1 63.68(3) 2_765 . . . ?
F2 K2 B K1 -116.32(3) 5_566 . . . ?
